data_4111955
loop_
_publ_author_name
'Lara Morello'
'Peihua Yu'
'Christopher D. Carmichael'
'Brian O. Patrick'
'Michael D. Fryzuk'

_publ_section_title
;
 Formation of Phosphorus-Nitrogen Bonds by Reduction of a Titanium
 Phosphine Complex under Molecular Nitrogen
;
_journal_name_full 'Journal of the American Chemical Society'
_journal_page_first 12796
_journal_page_last 12797
_journal_paper_doi 10.1021/ja054467r
_journal_volume 127
_journal_year 2005
_chemical_formula_sum 'C28 H39 Cl2 N2 O P Si2 Ti'
_chemical_formula_weight 625.56
_chemical_name_systematic
;
 ?
;
_space_group_IT_number 4
_symmetry_cell_setting monoclinic
_symmetry_space_group_name_Hall 'P 2yb'
_symmetry_space_group_name_H-M 'P 1 21 1'
_atom_sites_solution_hydrogens geom
_atom_sites_solution_primary direct
_atom_sites_solution_secondary difmap
_audit_creation_method SHELXL-97
_cell_angle_alpha 90.00
_cell_angle_beta 92.563(4)
_cell_angle_gamma 90.00
_cell_formula_units_Z 2
_cell_length_a 8.6354(7)
_cell_length_b 20.9776(16)
_cell_length_c 8.8355(7)
_cell_measurement_reflns_used 9333
_cell_measurement_temperature 173(2)
_cell_measurement_theta_max 27.87
_cell_measurement_theta_min 2.50
_cell_volume 1598.9(2)
_computing_structure_refinement 'SHELXL-97 (Sheldrick, 1997)'
_diffrn_ambient_temperature 173(2)
_diffrn_detector_area_resol_mean 11.76
_diffrn_measured_fraction_theta_full 0.899
_diffrn_measured_fraction_theta_max 0.899
_diffrn_measurement_device_type 'Rigaku/ADSC CCD'
_diffrn_measurement_method 'area detector'
_diffrn_radiation_monochromator graphite
_diffrn_radiation_source 'fine-focus sealed tube'
_diffrn_radiation_type MoK\a
_diffrn_radiation_wavelength 0.71069
_diffrn_reflns_av_R_equivalents 0.0560
_diffrn_reflns_av_sigmaI/netI 0.0927
_diffrn_reflns_limit_h_max 11
_diffrn_reflns_limit_h_min -10
_diffrn_reflns_limit_k_max 25
_diffrn_reflns_limit_k_min -24
_diffrn_reflns_limit_l_max 11
_diffrn_reflns_limit_l_min -11
_diffrn_reflns_number 6616
_diffrn_reflns_theta_full 27.87
_diffrn_reflns_theta_max 27.87
_diffrn_reflns_theta_min 2.50
_exptl_absorpt_coefficient_mu 0.583
_exptl_absorpt_correction_T_max 1.000
_exptl_absorpt_correction_T_min 0.721
_exptl_absorpt_correction_type multi-scan
_exptl_crystal_colour red
_exptl_crystal_density_diffrn 1.299
_exptl_crystal_description platelet
_exptl_crystal_F_000 656
_exptl_crystal_size_max 0.35
_exptl_crystal_size_mid 0.15
_exptl_crystal_size_min 0.03
_refine_diff_density_max 0.355
_refine_diff_density_min -0.376
_refine_diff_density_rms 0.074
_refine_ls_abs_structure_details 'Flack H D (1983), Acta Cryst. A39, 876-881'
_refine_ls_abs_structure_Flack -0.05(4)
_refine_ls_extinction_method none
_refine_ls_goodness_of_fit_ref 0.959
_refine_ls_hydrogen_treatment constr
_refine_ls_matrix_type full
_refine_ls_number_parameters 343
_refine_ls_number_reflns 6616
_refine_ls_number_restraints 1
_refine_ls_restrained_S_all 0.959
_refine_ls_R_factor_all 0.0656
_refine_ls_R_factor_gt 0.0490
_refine_ls_shift/su_max 0.001
_refine_ls_shift/su_mean 0.000
_refine_ls_structure_factor_coef Fsqd
_refine_ls_weighting_details 'calc w=1/[\s^2^(Fo^2^)+(0.0526P)^2^+0.0000P] where P=(Fo^2^+2Fc^2^)/3'
_refine_ls_weighting_scheme calc
_refine_ls_wR_factor_gt 0.1104
_refine_ls_wR_factor_ref 0.1183
_reflns_number_gt 5130
_reflns_number_total 6616
_reflns_threshold_expression >2sigma(I)
_cod_data_source_file ja054467rsi20050706_115927.cif
_cod_data_source_block mf488
_cod_original_sg_symbol_H-M 'P 21'
_cod_database_code 4111955

loop_
_symmetry_equiv_pos_as_xyz
'x, y, z'
'-x, y+1/2, -z'

loop_
_atom_site_label
_atom_site_type_symbol
_atom_site_fract_x
_atom_site_fract_y
_atom_site_fract_z
_atom_site_U_iso_or_equiv
_atom_site_adp_type
_atom_site_occupancy
_atom_site_symmetry_multiplicity
_atom_site_calc_flag
_atom_site_refinement_flags
_atom_site_disorder_assembly
_atom_site_disorder_group
Ti1 Ti 0.41205(7) 0.81274(4) 0.99230(8) 0.02171(17) Uani 1 1 d . A 1
Cl1 Cl 0.65503(11) 0.77926(6) 0.93368(14) 0.0356(3) Uani 1 1 d . A 1
Cl2 Cl 0.48965(12) 0.85886(6) 1.21770(11) 0.0361(3) Uani 1 1 d . A 1
P1 P 0.12841(11) 0.84342(5) 1.05168(11) 0.0235(2) Uani 1 1 d . A 1
Si1 Si 0.18240(13) 0.88686(7) 0.73784(12) 0.0293(3) Uani 1 1 d . A 1
Si2 Si 0.15363(14) 0.70484(6) 1.10803(13) 0.0289(3) Uani 1 1 d . A 1
N1 N 0.3649(4) 0.86805(17) 0.8242(4) 0.0245(8) Uani 1 1 d . A 1
N2 N 0.3034(4) 0.73205(18) 0.9928(4) 0.0263(8) Uani 1 1 d . A 1
C1 C 0.0440(4) 0.8436(2) 0.8586(4) 0.0278(9) Uani 1 1 d . A 1
H1A H -0.0578 0.8654 0.8552 0.033 Uiso 1 1 calc R A 1
H1B H 0.0287 0.7994 0.8219 0.033 Uiso 1 1 calc R A 1
C2 C 0.0410(5) 0.7790(2) 1.1506(5) 0.0293(10) Uani 1 1 d . A 1
H2A H -0.0689 0.7740 1.1158 0.035 Uiso 1 1 calc R A 1
H2B H 0.0454 0.7874 1.2610 0.035 Uiso 1 1 calc R A 1
C3 C 0.1588(6) 0.8572(3) 0.5399(5) 0.0496(15) Uani 1 1 d . A 1
H3A H 0.2199 0.8838 0.4735 0.074 Uiso 1 1 calc R A 1
H3B H 0.0492 0.8593 0.5064 0.074 Uiso 1 1 calc R A 1
H3C H 0.1948 0.8130 0.5354 0.074 Uiso 1 1 calc R A 1
C4 C 0.1583(6) 0.9749(3) 0.7461(7) 0.0542(15) Uani 1 1 d . A 1
H4A H 0.1589 0.9887 0.8521 0.081 Uiso 1 1 calc R A 1
H4B H 0.0596 0.9869 0.6948 0.081 Uiso 1 1 calc R A 1
H4C H 0.2438 0.9956 0.6956 0.081 Uiso 1 1 calc R A 1
C5 C 0.2364(7) 0.6707(3) 1.2888(5) 0.0487(14) Uani 1 1 d . A 1
H5A H 0.3038 0.6346 1.2665 0.073 Uiso 1 1 calc R A 1
H5B H 0.1521 0.6561 1.3508 0.073 Uiso 1 1 calc R A 1
H5C H 0.2969 0.7035 1.3440 0.073 Uiso 1 1 calc R A 1
C6 C 0.0291(6) 0.6457(3) 1.0053(6) 0.0554(16) Uani 1 1 d . A 1
H6A H -0.0122 0.6643 0.9102 0.083 Uiso 1 1 calc R A 1
H6B H -0.0569 0.6336 1.0681 0.083 Uiso 1 1 calc R A 1
H6C H 0.0905 0.6078 0.9833 0.083 Uiso 1 1 calc R A 1
C7 C 0.4917(5) 0.9044(2) 0.7704(4) 0.0261(9) Uani 1 1 d . A 1
C8 C 0.5466(5) 0.8928(3) 0.6274(5) 0.0347(11) Uani 1 1 d . A 1
H8 H 0.5040 0.8590 0.5674 0.042 Uiso 1 1 calc R A 1
C9 C 0.6629(6) 0.9303(3) 0.5720(6) 0.0441(13) Uani 1 1 d . A 1
H9 H 0.6991 0.9221 0.4739 0.053 Uiso 1 1 calc R A 1
C10 C 0.7269(6) 0.9793(3) 0.6573(6) 0.0499(15) Uani 1 1 d . A 1
H10 H 0.8044 1.0058 0.6173 0.060 Uiso 1 1 calc R A 1
C11 C 0.6770(6) 0.9895(3) 0.8018(6) 0.0487(14) Uani 1 1 d . A 1
H11 H 0.7236 1.0220 0.8635 0.058 Uiso 1 1 calc R A 1
C12 C 0.5604(5) 0.9529(2) 0.8561(5) 0.0334(11) Uani 1 1 d . A 1
H12 H 0.5258 0.9610 0.9549 0.040 Uiso 1 1 calc R A 1
C13 C 0.0579(5) 0.9159(2) 1.1368(4) 0.0259(9) Uani 1 1 d . A 1
C14 C 0.1590(5) 0.9610(2) 1.1998(5) 0.0357(11) Uani 1 1 d . A 1
H14 H 0.2677 0.9556 1.1926 0.043 Uiso 1 1 calc R A 1
C15 C 0.1024(6) 1.0142(2) 1.2734(6) 0.0429(13) Uani 1 1 d . A 1
H15 H 0.1719 1.0447 1.3177 0.051 Uiso 1 1 calc R A 1
C16 C -0.0560(6) 1.0222(2) 1.2815(6) 0.0400(12) Uani 1 1 d . A 1
H16 H -0.0956 1.0586 1.3311 0.048 Uiso 1 1 calc R A 1
C17 C -0.1558(6) 0.9780(3) 1.2182(6) 0.0406(12) Uani 1 1 d . A 1
H17 H -0.2644 0.9840 1.2237 0.049 Uiso 1 1 calc R A 1
C18 C -0.1014(5) 0.9254(3) 1.1474(5) 0.0346(11) Uani 1 1 d . A 1
H18 H -0.1722 0.8949 1.1050 0.042 Uiso 1 1 calc R A 1
C19 C 0.3707(4) 0.6811(2) 0.9075(5) 0.0245(9) Uani 1 1 d . A 1
C20 C 0.4773(5) 0.6386(2) 0.9748(5) 0.0346(11) Uani 1 1 d . A 1
H20 H 0.5078 0.6431 1.0789 0.042 Uiso 1 1 calc R A 1
C21 C 0.5392(6) 0.5897(2) 0.8905(6) 0.0407(12) Uani 1 1 d . A 1
H21 H 0.6122 0.5612 0.9371 0.049 Uiso 1 1 calc R A 1
C22 C 0.4953(6) 0.5824(2) 0.7396(6) 0.0383(12) Uani 1 1 d . A 1
H22 H 0.5358 0.5483 0.6826 0.046 Uiso 1 1 calc R A 1
C23 C 0.3922(6) 0.6250(3) 0.6724(5) 0.0400(12) Uani 1 1 d . A 1
H23 H 0.3639 0.6207 0.5678 0.048 Uiso 1 1 calc R A 1
C24 C 0.3298(5) 0.6734(2) 0.7540(5) 0.0305(10) Uani 1 1 d . A 1
H24 H 0.2582 0.7020 0.7056 0.037 Uiso 1 1 calc R A 1
C25 C 0.7837(12) 0.7504(5) 0.5176(10) 0.109(3) Uani 1 1 d . B 1
H25A H 0.7427 0.7637 0.6157 0.130 Uiso 1 1 calc R B 1
H25B H 0.8225 0.7886 0.4654 0.130 Uiso 1 1 calc R B 1
C26 C 0.6726(10) 0.7207(5) 0.4307(16) 0.148(5) Uani 1 1 d . B 1
H26A H 0.6480 0.7461 0.3383 0.177 Uiso 1 1 calc R B 1
H26B H 0.5769 0.7164 0.4876 0.177 Uiso 1 1 calc R B 1
C27 C 0.7306(10) 0.6560(5) 0.3879(10) 0.107(3) Uani 1 1 d . B 1
H27A H 0.6527 0.6230 0.4097 0.128 Uiso 1 1 calc R B 1
H27B H 0.7503 0.6546 0.2785 0.128 Uiso 1 1 calc R B 1
O1 O 0.910(2) 0.7018(13) 0.541(3) 0.211(9) Uani 0.77(4) 1 d P B 1
C28 C 0.8623(9) 0.6455(4) 0.4703(10) 0.079(2) Uani 1 1 d . B 1
H28A H 0.9437 0.6302 0.4037 0.095 Uiso 1 1 calc R B 1
H28B H 0.8451 0.6122 0.5473 0.095 Uiso 1 1 calc R B 1
O1B O 0.838(4) 0.6879(11) 0.603(3) 0.062(11) Uiso 0.23(4) 1 d P B 2

loop_
_atom_site_aniso_label
_atom_site_aniso_U_11
_atom_site_aniso_U_22
_atom_site_aniso_U_33
_atom_site_aniso_U_23
_atom_site_aniso_U_13
_atom_site_aniso_U_12
Ti1 0.0150(3) 0.0292(4) 0.0211(3) -0.0009(3) 0.0024(3) -0.0020(3)
Cl1 0.0173(5) 0.0399(7) 0.0502(7) -0.0022(5) 0.0077(5) 0.0001(5)
Cl2 0.0285(5) 0.0549(8) 0.0244(5) -0.0064(5) -0.0048(4) -0.0018(5)
P1 0.0158(5) 0.0341(7) 0.0208(5) 0.0003(4) 0.0031(4) -0.0024(4)
Si1 0.0213(6) 0.0427(8) 0.0236(5) 0.0064(5) -0.0023(5) -0.0050(5)
Si2 0.0276(6) 0.0326(7) 0.0269(6) -0.0021(5) 0.0062(5) -0.0067(5)
N1 0.0184(17) 0.031(2) 0.0247(16) -0.0023(15) 0.0089(13) -0.0066(14)
N2 0.0234(18) 0.029(2) 0.0270(17) -0.0019(15) 0.0024(15) -0.0006(15)
C1 0.0182(19) 0.042(3) 0.023(2) 0.0000(19) 0.0005(16) -0.0062(19)
C2 0.026(2) 0.040(3) 0.023(2) -0.0014(19) 0.0086(17) -0.002(2)
C3 0.037(3) 0.087(5) 0.025(2) 0.009(3) 0.001(2) -0.014(3)
C4 0.031(3) 0.052(4) 0.080(4) 0.017(3) 0.001(3) 0.005(3)
C5 0.061(3) 0.050(4) 0.035(3) 0.010(2) 0.012(2) 0.009(3)
C6 0.047(3) 0.057(4) 0.064(3) -0.024(3) 0.027(3) -0.026(3)
C7 0.023(2) 0.031(3) 0.025(2) 0.0049(17) 0.0029(17) -0.0022(18)
C8 0.027(2) 0.054(3) 0.024(2) -0.002(2) 0.0078(17) -0.011(2)
C9 0.032(2) 0.066(4) 0.035(2) 0.009(3) 0.012(2) -0.009(3)
C10 0.029(3) 0.066(4) 0.056(3) 0.027(3) 0.012(2) -0.013(3)
C11 0.041(3) 0.048(4) 0.056(3) 0.007(3) -0.010(3) -0.023(3)
C12 0.039(3) 0.034(3) 0.027(2) -0.0034(19) -0.0008(19) -0.009(2)
C13 0.021(2) 0.034(3) 0.0238(19) 0.0046(18) 0.0075(16) -0.0021(17)
C14 0.025(2) 0.038(3) 0.045(3) 0.000(2) 0.004(2) 0.000(2)
C15 0.043(3) 0.026(3) 0.060(3) -0.005(2) 0.007(3) -0.005(2)
C16 0.041(3) 0.030(3) 0.050(3) 0.004(2) 0.014(2) 0.012(2)
C17 0.030(2) 0.049(3) 0.044(3) 0.006(2) 0.012(2) 0.008(2)
C18 0.018(2) 0.050(3) 0.036(2) -0.001(2) 0.0077(18) 0.000(2)
C19 0.0198(19) 0.022(2) 0.033(2) 0.0019(17) 0.0087(17) -0.0038(17)
C20 0.032(2) 0.038(3) 0.035(2) 0.008(2) 0.0052(19) 0.007(2)
C21 0.036(3) 0.035(3) 0.052(3) 0.005(2) 0.013(2) 0.006(2)
C22 0.033(3) 0.034(3) 0.049(3) -0.006(2) 0.016(2) -0.001(2)
C23 0.041(3) 0.047(3) 0.033(2) -0.010(2) 0.011(2) -0.010(2)
C24 0.031(2) 0.032(3) 0.029(2) 0.0009(19) 0.0041(18) -0.003(2)
C25 0.103(7) 0.131(9) 0.092(6) -0.023(6) 0.015(5) 0.027(6)
C26 0.061(5) 0.091(7) 0.286(15) 0.097(9) -0.047(7) -0.005(5)
C27 0.085(6) 0.138(10) 0.098(6) 0.004(6) 0.002(5) -0.036(6)
O1 0.094(11) 0.37(2) 0.163(15) -0.069(15) -0.048(10) 0.085(13)
C28 0.069(5) 0.062(5) 0.107(6) 0.004(4) 0.003(5) 0.020(4)

loop_
_atom_type_symbol
_atom_type_description
_atom_type_scat_dispersion_real
_atom_type_scat_dispersion_imag
_atom_type_scat_source
C C 0.0033 0.0016 'International Tables Vol C Tables 4.2.6.8 and 6.1.1.4'
H H 0.0000 0.0000 'International Tables Vol C Tables 4.2.6.8 and 6.1.1.4'
N N 0.0061 0.0033 'International Tables Vol C Tables 4.2.6.8 and 6.1.1.4'
O O 0.0106 0.0060 'International Tables Vol C Tables 4.2.6.8 and 6.1.1.4'
P P 0.1023 0.0942 'International Tables Vol C Tables 4.2.6.8 and 6.1.1.4'
Si Si 0.0817 0.0704 'International Tables Vol C Tables 4.2.6.8 and 6.1.1.4'
Cl Cl 0.1484 0.1585 'International Tables Vol C Tables 4.2.6.8 and 6.1.1.4'
Ti Ti 0.2776 0.4457 'International Tables Vol C Tables 4.2.6.8 and 6.1.1.4'

loop_
_geom_angle_atom_site_label_1
_geom_angle_atom_site_label_2
_geom_angle_atom_site_label_3
_geom_angle
N1 Ti1 N2 116.45(14)
N1 Ti1 Cl2 117.58(11)
N2 Ti1 Cl2 119.42(11)
N1 Ti1 Cl1 100.11(11)
N2 Ti1 Cl1 100.45(12)
Cl2 Ti1 Cl1 95.21(5)
N1 Ti1 P1 80.64(10)
N2 Ti1 P1 75.85(11)
Cl2 Ti1 P1 87.80(4)
Cl1 Ti1 P1 176.08(5)
C2 P1 C13 105.87(19)
C2 P1 C1 107.3(2)
C13 P1 C1 105.0(2)
C2 P1 Ti1 109.35(15)
C13 P1 Ti1 128.74(14)
C1 P1 Ti1 98.74(14)
N1 Si1 C3 113.0(2)
N1 Si1 C4 107.7(2)
C3 Si1 C4 111.2(3)
N1 Si1 C1 103.03(17)
C3 Si1 C1 109.1(2)
C4 Si1 C1 112.6(2)
N2 Si2 C6 110.9(2)
N2 Si2 C5 110.7(2)
C6 Si2 C5 110.8(3)
N2 Si2 C2 104.2(2)
C6 Si2 C2 111.0(3)
C5 Si2 C2 109.2(2)
C7 N1 Si1 114.7(3)
C7 N1 Ti1 116.1(2)
Si1 N1 Ti1 128.76(18)
C19 N2 Si2 112.4(3)
C19 N2 Ti1 116.1(3)
Si2 N2 Ti1 130.4(2)
P1 C1 Si1 107.2(2)
P1 C1 H1A 110.3
Si1 C1 H1A 110.3
P1 C1 H1B 110.3
Si1 C1 H1B 110.3
H1A C1 H1B 108.5
P1 C2 Si2 107.0(2)
P1 C2 H2A 110.3
Si2 C2 H2A 110.3
P1 C2 H2B 110.3
Si2 C2 H2B 110.3
H2A C2 H2B 108.6
C12 C7 C8 118.0(4)
C12 C7 N1 121.6(4)
C8 C7 N1 120.4(4)
C9 C8 C7 120.3(4)
C9 C8 H8 119.8
C7 C8 H8 119.8
C10 C9 C8 120.8(5)
C10 C9 H9 119.6
C8 C9 H9 119.6
C9 C10 C11 119.1(5)
C9 C10 H10 120.4
C11 C10 H10 120.4
C12 C11 C10 120.1(5)
C12 C11 H11 120.0
C10 C11 H11 120.0
C11 C12 C7 121.6(4)
C11 C12 H12 119.2
C7 C12 H12 119.2
C14 C13 C18 118.7(4)
C14 C13 P1 121.4(3)
C18 C13 P1 119.8(3)
C13 C14 C15 120.4(4)
C13 C14 H14 119.8
C15 C14 H14 119.8
C16 C15 C14 119.5(5)
C16 C15 H15 120.3
C14 C15 H15 120.3
C17 C16 C15 120.1(5)
C17 C16 H16 120.0
C15 C16 H16 120.0
C18 C17 C16 120.9(5)
C18 C17 H17 119.6
C16 C17 H17 119.6
C17 C18 C13 120.5(5)
C17 C18 H18 119.8
C13 C18 H18 119.8
C24 C19 C20 118.3(4)
C24 C19 N2 120.1(4)
C20 C19 N2 121.6(4)
C21 C20 C19 120.4(4)
C21 C20 H20 119.8
C19 C20 H20 119.8
C22 C21 C20 120.4(5)
C22 C21 H21 119.8
C20 C21 H21 119.8
C23 C22 C21 119.3(5)
C23 C22 H22 120.4
C21 C22 H22 120.4
C24 C23 C22 121.1(4)
C24 C23 H23 119.5
C22 C23 H23 119.5
C23 C24 C19 120.6(4)
C23 C24 H24 119.7
C19 C24 H24 119.7
C26 C25 O1 105.0(11)
C26 C25 H25A 110.7
O1 C25 H25A 110.7
C26 C25 H25B 110.7
O1 C25 H25B 110.7
H25A C25 H25B 108.8
C25 C26 C27 108.9(7)
C25 C26 H26A 109.9
C27 C26 H26A 109.9
C25 C26 H26B 109.9
C27 C26 H26B 109.9
H26A C26 H26B 108.3
C28 C27 C26 107.2(8)
C28 C27 H27A 110.3
C26 C27 H27A 110.3
C28 C27 H27B 110.3
C26 C27 H27B 110.3
H27A C27 H27B 108.5
C28 O1 C25 108.2(10)
C27 C28 O1 109.5(9)
C27 C28 H28A 109.8
O1 C28 H28A 109.8
C27 C28 H28B 109.8
O1 C28 H28B 109.8
H28A C28 H28B 108.2

loop_
_geom_bond_atom_site_label_1
_geom_bond_atom_site_label_2
_geom_bond_distance
Ti1 N1 1.914(3)
Ti1 N2 1.936(4)
Ti1 Cl2 2.2874(12)
Ti1 Cl1 2.2937(12)
Ti1 P1 2.6084(12)
P1 C2 1.794(5)
P1 C13 1.814(5)
P1 C1 1.825(4)
Si1 N1 1.765(4)
Si1 C3 1.859(5)
Si1 C4 1.861(6)
Si1 C1 1.872(4)
Si2 N2 1.775(4)
Si2 C6 1.853(5)
Si2 C5 1.863(5)
Si2 C2 1.881(5)
N1 C7 1.433(5)
N2 C19 1.445(5)
C1 H1A 0.9900
C1 H1B 0.9900
C2 H2A 0.9900
C2 H2B 0.9900
C3 H3A 0.9800
C3 H3B 0.9800
C3 H3C 0.9800
C4 H4A 0.9800
C4 H4B 0.9800
C4 H4C 0.9800
C5 H5A 0.9800
C5 H5B 0.9800
C5 H5C 0.9800
C6 H6A 0.9800
C6 H6B 0.9800
C6 H6C 0.9800
C7 C12 1.386(6)
C7 C8 1.391(6)
C8 C9 1.382(6)
C8 H8 0.9500
C9 C10 1.376(8)
C9 H9 0.9500
C10 C11 1.382(8)
C10 H10 0.9500
C11 C12 1.371(7)
C11 H11 0.9500
C12 H12 0.9500
C13 C14 1.387(6)
C13 C18 1.397(6)
C14 C15 1.390(7)
C14 H14 0.9500
C15 C16 1.384(7)
C15 H15 0.9500
C16 C17 1.369(7)
C16 H16 0.9500
C17 C18 1.362(7)
C17 H17 0.9500
C18 H18 0.9500
C19 C24 1.396(6)
C19 C20 1.396(6)
C20 C21 1.388(7)
C20 H20 0.9500
C21 C22 1.378(7)
C21 H21 0.9500
C22 C23 1.377(7)
C22 H22 0.9500
C23 C24 1.370(7)
C23 H23 0.9500
C24 H24 0.9500
C25 C26 1.354(12)
C25 O1 1.503(15)
C25 H25A 0.9900
C25 H25B 0.9900
C26 C27 1.501(14)
C26 H26A 0.9900
C26 H26B 0.9900
C27 C28 1.341(10)
C27 H27A 0.9900
C27 H27B 0.9900
O1 C28 1.39(2)
C28 H28A 0.9900
C28 H28B 0.9900

loop_
_geom_torsion_atom_site_label_1
_geom_torsion_atom_site_label_2
_geom_torsion_atom_site_label_3
_geom_torsion_atom_site_label_4
_geom_torsion
N1 Ti1 P1 C2 150.33(18)
N2 Ti1 P1 C2 29.85(18)
Cl2 Ti1 P1 C2 -91.25(16)
Cl1 Ti1 P1 C2 49.1(8)
N1 Ti1 P1 C13 -78.9(2)
N2 Ti1 P1 C13 160.7(2)
Cl2 Ti1 P1 C13 39.55(17)
Cl1 Ti1 P1 C13 180(100)
N1 Ti1 P1 C1 38.43(19)
N2 Ti1 P1 C1 -82.05(19)
Cl2 Ti1 P1 C1 156.84(16)
Cl1 Ti1 P1 C1 -62.8(8)
C3 Si1 N1 C7 73.0(3)
C4 Si1 N1 C7 -50.2(4)
C1 Si1 N1 C7 -169.3(3)
C3 Si1 N1 Ti1 -114.1(3)
C4 Si1 N1 Ti1 122.7(3)
C1 Si1 N1 Ti1 3.5(3)
N2 Ti1 N1 C7 -143.7(3)
Cl2 Ti1 N1 C7 64.8(3)
Cl1 Ti1 N1 C7 -36.6(3)
P1 Ti1 N1 C7 147.3(3)
N2 Ti1 N1 Si1 43.5(3)
Cl2 Ti1 N1 Si1 -108.0(2)
Cl1 Ti1 N1 Si1 150.7(2)
P1 Ti1 N1 Si1 -25.4(2)
C6 Si2 N2 C19 -41.3(4)
C5 Si2 N2 C19 82.0(3)
C2 Si2 N2 C19 -160.8(3)
C6 Si2 N2 Ti1 151.4(3)
C5 Si2 N2 Ti1 -85.3(3)
C2 Si2 N2 Ti1 32.0(3)
N1 Ti1 N2 C19 84.6(3)
Cl2 Ti1 N2 C19 -124.4(2)
Cl1 Ti1 N2 C19 -22.3(3)
P1 Ti1 N2 C19 156.4(3)
N1 Ti1 N2 Si2 -108.5(3)
Cl2 Ti1 N2 Si2 42.5(3)
Cl1 Ti1 N2 Si2 144.6(2)
P1 Ti1 N2 Si2 -36.7(2)
C2 P1 C1 Si1 -158.4(2)
C13 P1 C1 Si1 89.3(2)
Ti1 P1 C1 Si1 -44.9(2)
N1 Si1 C1 P1 32.7(3)
C3 Si1 C1 P1 153.0(3)
C4 Si1 C1 P1 -83.0(3)
C13 P1 C2 Si2 -163.6(2)
C1 P1 C2 Si2 84.7(2)
Ti1 P1 C2 Si2 -21.4(2)
N2 Si2 C2 P1 2.1(2)
C6 Si2 C2 P1 -117.3(3)
C5 Si2 C2 P1 120.4(3)
Si1 N1 C7 C12 105.3(4)
Ti1 N1 C7 C12 -68.5(5)
Si1 N1 C7 C8 -72.8(5)
Ti1 N1 C7 C8 113.4(4)
C12 C7 C8 C9 -2.0(7)
N1 C7 C8 C9 176.2(4)
C7 C8 C9 C10 0.4(8)
C8 C9 C10 C11 2.1(8)
C9 C10 C11 C12 -2.9(8)
C10 C11 C12 C7 1.2(8)
C8 C7 C12 C11 1.2(7)
N1 C7 C12 C11 -177.0(4)
C2 P1 C13 C14 123.0(4)
C1 P1 C13 C14 -123.7(4)
Ti1 P1 C13 C14 -9.1(4)
C2 P1 C13 C18 -53.4(4)
C1 P1 C13 C18 60.0(4)
Ti1 P1 C13 C18 174.6(3)
C18 C13 C14 C15 0.7(7)
P1 C13 C14 C15 -175.7(4)
C13 C14 C15 C16 -0.9(7)
C14 C15 C16 C17 0.4(8)
C15 C16 C17 C18 0.4(8)
C16 C17 C18 C13 -0.6(7)
C14 C13 C18 C17 0.0(7)
P1 C13 C18 C17 176.5(4)
Si2 N2 C19 C24 102.3(4)
Ti1 N2 C19 C24 -88.5(4)
Si2 N2 C19 C20 -77.8(4)
Ti1 N2 C19 C20 91.4(4)
C24 C19 C20 C21 -0.6(7)
N2 C19 C20 C21 179.4(4)
C19 C20 C21 C22 -0.4(7)
C20 C21 C22 C23 1.5(7)
C21 C22 C23 C24 -1.6(7)
C22 C23 C24 C19 0.6(7)
C20 C19 C24 C23 0.6(6)
N2 C19 C24 C23 -179.5(4)
O1 C25 C26 C27 -4.5(19)
C25 C26 C27 C28 9.8(13)
C26 C25 O1 C28 -2(3)
C26 C27 C28 O1 -11.0(19)
C25 O1 C28 C27 8(3)
